data_2205241
loop_
_publ_author_name
'Supattra Angchuan'
'Suchada Chantrapromma'
'Hoong-Kun Fun'
'Chatchanok Karalai'

_publ_section_title
;
 [6-(Benzoyloxy)-1,4,5-trihydroxycyclohex-2-en-1-yl]methyl benzoate
;
_journal_issue 3
_journal_name_full 'Acta Crystallographica Section E'
_journal_page_first o699
_journal_page_last o701
_journal_paper_doi 10.1107/S1600536805004575
_journal_volume 61
_journal_year 2005
_chemical_formula_iupac 'C21 H20 O7'
_chemical_formula_moiety 'C21 H20 O7'
_chemical_formula_sum 'C21 H20 O7'
_chemical_formula_weight 384.37
_chemical_melting_point .422E-305
_chemical_name_common Purpuriol
_chemical_name_systematic
;
[6-(benzoyloxy)-1,4,5-trihydroxycyclohex-2-en-1-yl]methyl benzoate
;
_space_group_IT_number 19
_symmetry_cell_setting orthorhombic
_symmetry_space_group_name_Hall 'P 2ac 2ab'
_symmetry_space_group_name_H-M 'P 21 21 21'
_atom_sites_solution_hydrogens geom
_atom_sites_solution_primary direct
_atom_sites_solution_secondary difmap
_audit_creation_method SHELXL-97
_cell_angle_alpha 90.00
_cell_angle_beta 90.00
_cell_angle_gamma 90.00
_cell_formula_units_Z 4
_cell_length_a 5.9532(8)
_cell_length_b 8.12870(10)
_cell_length_c 38.848(5)
_cell_measurement_reflns_used 1961
_cell_measurement_temperature 293(2)
_cell_measurement_theta_max 25.0
_cell_measurement_theta_min 2.1
_cell_volume 1879.9(4)
_computing_cell_refinement 'SAINT (Siemens, 1996)'
_computing_data_collection 'SMART (Siemens, 1996)'
_computing_data_reduction SAINT
_computing_molecular_graphics SHELXTL
_computing_publication_material 'SHELXTL and PLATON (Spek, 2003)'
_computing_structure_refinement SHELXTL
_computing_structure_solution 'SHELXTL (Sheldrick, 1997)'
_diffrn_ambient_temperature 293(2)
_diffrn_detector_area_resol_mean 8.33
_diffrn_measured_fraction_theta_full 0.999
_diffrn_measured_fraction_theta_max 0.999
_diffrn_measurement_device_type 'Siemens SMART CCD area-detector'
_diffrn_measurement_method \w
_diffrn_radiation_monochromator graphite
_diffrn_radiation_source 'fine-focus sealed tube'
_diffrn_radiation_type MoK\a
_diffrn_radiation_wavelength 0.71073
_diffrn_reflns_av_R_equivalents 0.0485
_diffrn_reflns_av_sigmaI/netI 0.0293
_diffrn_reflns_limit_h_max 7
_diffrn_reflns_limit_h_min -7
_diffrn_reflns_limit_k_max 9
_diffrn_reflns_limit_k_min -9
_diffrn_reflns_limit_l_max 45
_diffrn_reflns_limit_l_min -46
_diffrn_reflns_number 13378
_diffrn_reflns_theta_full 25.00
_diffrn_reflns_theta_max 25.00
_diffrn_reflns_theta_min 2.10
_diffrn_standards_decay_% 0
_diffrn_standards_number 0
_exptl_absorpt_coefficient_mu 0.102
_exptl_absorpt_correction_T_max 0.9921
_exptl_absorpt_correction_T_min 0.9595
_exptl_absorpt_correction_type multi-scan
_exptl_absorpt_process_details '(SADABS; Sheldrick, 1996)'
_exptl_crystal_colour colourless
_exptl_crystal_density_diffrn 1.358
_exptl_crystal_density_method 'not measured'
_exptl_crystal_description Needle
_exptl_crystal_F_000 808
_exptl_crystal_size_max 0.41
_exptl_crystal_size_mid 0.12
_exptl_crystal_size_min 0.08
_refine_diff_density_max 0.184
_refine_diff_density_min -0.160
_refine_ls_extinction_method none
_refine_ls_goodness_of_fit_ref 1.201
_refine_ls_hydrogen_treatment constr
_refine_ls_matrix_type full
_refine_ls_number_parameters 256
_refine_ls_number_reflns 1961
_refine_ls_number_restraints 0
_refine_ls_restrained_S_all 1.201
_refine_ls_R_factor_all 0.0627
_refine_ls_R_factor_gt 0.0549
_refine_ls_shift/su_max 0.000
_refine_ls_shift/su_mean 0.000
_refine_ls_structure_factor_coef Fsqd
_refine_ls_weighting_details 'calc w = 1/[\s^2^(Fo^2^)+(0.0518P)^2^+0.6731P] where P = (Fo^2^+2Fc^2^)/3'
_refine_ls_weighting_scheme calc
_refine_ls_wR_factor_gt 0.1176
_refine_ls_wR_factor_ref 0.1208
_reflns_number_gt 1788
_reflns_number_total 1962
_reflns_threshold_expression I>2\s(I)
_cod_data_source_file ci6527.cif
_cod_data_source_block I
_cod_depositor_comments
;
The following automatic conversions were performed:
'_symmetry_cell_setting' value 'Orthorhombic' changed to 'orthorhombic'
according to '/home/saulius/struct/CIF-dictionaries/cif_core.dic'
dictionary named 'cif_core.dic' version 2.4.1 from 2010-06-29.

Automatic conversion script
Id: cif_fix_enum 1527 2010-12-29 10:47:43Z saulius 

The following automatic conversions were performed:

'_symmetry_cell_setting' value 'Orthorhombic' changed to
'orthorhombic' according to
/home/saulius/struct/CIF-dictionaries/cif_core.dic dictionary named
'cif_core.dic' version 2.4.1 from 2010-06-29.

Automatic conversion script
Id: cif_fix_values 1715 2011-07-08 13:25:40Z adriana 
;
_cod_database_code 2205241
_cod_database_fobs_code 2205241

loop_
_symmetry_equiv_pos_as_xyz
'x, y, z'
'-x+1/2, -y, z+1/2'
'-x, y+1/2, -z+1/2'
'x+1/2, -y+1/2, -z'

loop_
_atom_site_label
_atom_site_fract_x
_atom_site_fract_y
_atom_site_fract_z
_atom_site_U_iso_or_equiv
_atom_site_adp_type
_atom_site_calc_flag
_atom_site_refinement_flags
_atom_site_occupancy
_atom_site_type_symbol
O1 0.6440(4) 1.0459(4) 0.08018(7) 0.0417(7) Uani d . 1 O
H1 0.5844 1.0449 0.0612 0.063 Uiso calc R 1 H
O2 1.2085(5) 0.6885(3) 0.03245(7) 0.0434(7) Uani d . 1 O
H2 1.3035 0.6391 0.0437 0.065 Uiso calc R 1 H
O3 1.4545(4) 1.0013(4) 0.01369(7) 0.0435(7) Uani d . 1 O
H3 1.5022 0.9302 0.0006 0.065 Uiso calc R 1 H
O4 0.8602(5) 0.9703(4) 0.13748(6) 0.0429(7) Uani d . 1 O
O5 1.1222(5) 1.0358(4) 0.17648(7) 0.0566(9) Uani d . 1 O
O6 0.9220(4) 0.7358(3) 0.08749(6) 0.0345(6) Uani d . 1 O
O7 0.6139(5) 0.6241(4) 0.06461(7) 0.0506(8) Uani d . 1 O
C1 0.8836(6) 1.0296(5) 0.07628(9) 0.0316(9) Uani d . 1 C
C2 0.9388(6) 0.8611(4) 0.06107(9) 0.0292(8) Uani d . 1 C
H2A 0.8312 0.8363 0.0427 0.035 Uiso calc R 1 H
C3 1.1761(6) 0.8492(4) 0.04667(9) 0.0309(8) Uani d . 1 C
H3A 1.2840 0.8662 0.0654 0.037 Uiso calc R 1 H
C4 1.2156(6) 0.9774(5) 0.01903(9) 0.0352(9) Uani d . 1 C
H4 1.1485 0.9386 -0.0025 0.042 Uiso calc R 1 H
C5 1.1180(7) 1.1400(5) 0.02770(10) 0.0409(10) Uani d . 1 C
H5 1.1629 1.2308 0.0149 0.049 Uiso calc R 1 H
C6 0.9707(7) 1.1626(5) 0.05267(9) 0.0368(9) Uani d . 1 C
H6 0.9164 1.2688 0.0560 0.044 Uiso calc R 1 H
C7 0.9839(7) 1.0613(5) 0.11176(9) 0.0386(10) Uani d . 1 C
H7A 1.1402 1.0276 0.1120 0.046 Uiso calc R 1 H
H7B 0.9774 1.1780 0.1169 0.046 Uiso calc R 1 H
C8 0.9456(7) 0.9682(5) 0.16897(10) 0.0350(9) Uani d . 1 C
C9 0.8062(7) 0.8747(5) 0.19388(9) 0.0382(10) Uani d . 1 C
C10 0.8897(8) 0.8376(5) 0.22597(10) 0.0474(11) Uani d . 1 C
H10 1.0288 0.8792 0.2325 0.057 Uiso calc R 1 H
C11 0.7711(11) 0.7398(6) 0.24866(11) 0.0643(14) Uani d . 1 C
H11 0.8298 0.7154 0.2703 0.077 Uiso calc R 1 H
C12 0.5633(11) 0.6782(6) 0.23888(12) 0.0655(15) Uani d . 1 C
H12 0.4836 0.6100 0.2537 0.079 Uiso calc R 1 H
C13 0.4753(9) 0.7180(6) 0.20731(12) 0.0614(14) Uani d . 1 C
H13 0.3341 0.6789 0.2012 0.074 Uiso calc R 1 H
C14 0.5935(7) 0.8152(6) 0.18463(11) 0.0472(11) Uani d . 1 C
H14 0.5326 0.8412 0.1633 0.057 Uiso calc R 1 H
C15 0.7502(6) 0.6309(5) 0.08761(9) 0.0313(8) Uani d . 1 C
C16 0.7475(7) 0.5272(4) 0.11869(10) 0.0341(9) Uani d . 1 C
C17 0.9171(8) 0.5322(5) 0.14309(10) 0.0419(10) Uani d . 1 C
H17 1.0410 0.6000 0.1397 0.050 Uiso calc R 1 H
C18 0.9028(10) 0.4374(6) 0.17236(11) 0.0534(13) Uani d . 1 C
H18 1.0180 0.4406 0.1885 0.064 Uiso calc R 1 H
C19 0.7185(10) 0.3373(6) 0.17791(12) 0.0599(14) Uani d . 1 C
H19 0.7082 0.2754 0.1980 0.072 Uiso calc R 1 H
C20 0.5505(9) 0.3296(6) 0.15371(13) 0.0621(14) Uani d . 1 C
H20 0.4275 0.2611 0.1572 0.075 Uiso calc R 1 H
C21 0.5648(8) 0.4241(6) 0.12412(12) 0.0522(12) Uani d . 1 C
H21 0.4511 0.4184 0.1077 0.063 Uiso calc R 1 H

loop_
_atom_site_aniso_label
_atom_site_aniso_U_11
_atom_site_aniso_U_22
_atom_site_aniso_U_33
_atom_site_aniso_U_12
_atom_site_aniso_U_13
_atom_site_aniso_U_23
O1 0.0227(14) 0.0633(19) 0.0391(15) 0.0013(14) 0.0041(12) 0.0002(15)
O2 0.0372(17) 0.0405(15) 0.0525(17) 0.0071(14) -0.0147(13) -0.0106(14)
O3 0.0293(14) 0.0576(19) 0.0435(16) -0.0038(15) 0.0087(12) -0.0059(14)
O4 0.0437(16) 0.0590(18) 0.0259(13) -0.0105(15) -0.0006(12) 0.0037(13)
O5 0.0472(19) 0.077(2) 0.0458(17) -0.0136(19) -0.0110(15) 0.0066(16)
O6 0.0320(14) 0.0393(14) 0.0323(13) -0.0087(13) -0.0085(12) 0.0077(12)
O7 0.0363(16) 0.0631(19) 0.0525(17) -0.0131(16) -0.0155(14) 0.0083(16)
C1 0.0240(19) 0.038(2) 0.0332(19) -0.0002(18) 0.0011(15) 0.0021(18)
C2 0.0256(19) 0.036(2) 0.0263(17) -0.0030(18) -0.0067(15) 0.0074(16)
C3 0.0262(19) 0.036(2) 0.0306(19) 0.0016(18) -0.0075(15) -0.0053(17)
C4 0.0234(19) 0.052(2) 0.0297(19) -0.002(2) -0.0009(16) 0.0013(18)
C5 0.040(2) 0.042(2) 0.041(2) 0.000(2) -0.0038(19) 0.0133(19)
C6 0.039(2) 0.031(2) 0.040(2) 0.0062(19) 0.0024(19) 0.0055(18)
C7 0.039(2) 0.042(2) 0.035(2) -0.0075(19) 0.0007(18) -0.0023(18)
C8 0.034(2) 0.036(2) 0.035(2) 0.005(2) -0.0023(18) -0.0050(18)
C9 0.046(3) 0.036(2) 0.032(2) 0.008(2) 0.0020(18) -0.0027(18)
C10 0.060(3) 0.047(2) 0.035(2) 0.008(2) -0.001(2) -0.001(2)
C11 0.104(4) 0.053(3) 0.035(2) 0.004(3) 0.005(3) 0.002(2)
C12 0.096(4) 0.049(3) 0.051(3) -0.005(3) 0.034(3) -0.001(2)
C13 0.054(3) 0.070(3) 0.061(3) -0.002(3) 0.020(2) 0.003(3)
C14 0.039(3) 0.056(3) 0.047(2) 0.003(2) 0.010(2) -0.002(2)
C15 0.024(2) 0.034(2) 0.036(2) 0.0015(18) -0.0008(18) -0.0042(17)
C16 0.033(2) 0.0265(19) 0.042(2) -0.0004(18) 0.0081(18) 0.0025(17)
C17 0.044(2) 0.037(2) 0.045(2) 0.005(2) 0.000(2) 0.0008(19)
C18 0.068(3) 0.050(3) 0.042(2) 0.009(3) 0.000(2) 0.013(2)
C19 0.084(4) 0.045(3) 0.051(3) 0.012(3) 0.028(3) 0.016(2)
C20 0.056(3) 0.047(3) 0.083(4) -0.006(3) 0.027(3) 0.012(3)
C21 0.039(3) 0.049(3) 0.068(3) -0.007(2) 0.006(2) 0.007(2)

loop_
_atom_type_symbol
_atom_type_description
_atom_type_scat_dispersion_real
_atom_type_scat_dispersion_imag
_atom_type_scat_source
C C 0.0033 0.0000 'International Tables Vol C Tables 4.2.6.8 and 6.1.1.4'
H H 0.0000 0.0000 'International Tables Vol C Tables 4.2.6.8 and 6.1.1.4'
O O 0.0106 0.0000 'International Tables Vol C Tables 4.2.6.8 and 6.1.1.4'

loop_
_geom_angle_atom_site_label_1
_geom_angle_atom_site_label_2
_geom_angle_atom_site_label_3
_geom_angle
_geom_angle_publ_flag
C1 O1 H1 109.5 ?
C3 O2 H2 109.5 ?
C4 O3 H3 109.5 ?
C8 O4 C7 116.7(3) ?
C15 O6 C2 120.4(3) ?
O1 C1 C6 109.7(3) ?
O1 C1 C7 106.1(3) ?
C6 C1 C7 107.1(3) ?
O1 C1 C2 109.7(3) ?
C6 C1 C2 109.5(3) ?
C7 C1 C2 114.7(3) ?
O6 C2 C3 106.2(3) ?
O6 C2 C1 110.0(3) ?
C3 C2 C1 113.5(3) ?
O6 C2 H2A 109.0 ?
C3 C2 H2A 109.0 ?
C1 C2 H2A 109.0 ?
O2 C3 C4 109.5(3) ?
O2 C3 C2 109.0(3) ?
C4 C3 C2 111.2(3) ?
O2 C3 H3A 109.1 ?
C4 C3 H3A 109.1 ?
C2 C3 H3A 109.1 ?
O3 C4 C5 107.3(3) ?
O3 C4 C3 110.2(3) ?
C5 C4 C3 113.0(3) ?
O3 C4 H4 108.7 ?
C5 C4 H4 108.7 ?
C3 C4 H4 108.7 ?
C6 C5 C4 123.5(4) ?
C6 C5 H5 118.3 ?
C4 C5 H5 118.3 ?
C5 C6 C1 125.0(4) ?
C5 C6 H6 117.5 ?
C1 C6 H6 117.5 ?
O4 C7 C1 109.8(3) ?
O4 C7 H7A 109.7 ?
C1 C7 H7A 109.7 ?
O4 C7 H7B 109.7 ?
C1 C7 H7B 109.7 ?
H7A C7 H7B 108.2 ?
O5 C8 O4 123.0(4) y
O5 C8 C9 123.8(4) ?
O4 C8 C9 113.2(3) y
C10 C9 C14 118.9(4) ?
C10 C9 C8 120.1(4) ?
C14 C9 C8 121.0(4) ?
C9 C10 C11 121.3(5) ?
C9 C10 H10 119.3 ?
C11 C10 H10 119.3 ?
C10 C11 C12 119.2(5) ?
C10 C11 H11 120.4 ?
C12 C11 H11 120.4 ?
C13 C12 C11 120.0(5) ?
C13 C12 H12 120.0 ?
C11 C12 H12 120.0 ?
C12 C13 C14 120.8(5) ?
C12 C13 H13 119.6 ?
C14 C13 H13 119.6 ?
C13 C14 C9 119.7(4) ?
C13 C14 H14 120.1 ?
C9 C14 H14 120.1 ?
O7 C15 O6 122.9(3) ?
O7 C15 C16 124.9(4) y
O6 C15 C16 112.2(3) y
C17 C16 C21 119.0(4) ?
C17 C16 C15 122.4(3) ?
C21 C16 C15 118.6(4) ?
C18 C17 C16 120.2(4) ?
C18 C17 H17 119.9 ?
C16 C17 H17 119.9 ?
C17 C18 C19 120.5(5) ?
C17 C18 H18 119.8 ?
C19 C18 H18 119.8 ?
C20 C19 C18 119.8(4) ?
C20 C19 H19 120.1 ?
C18 C19 H19 120.1 ?
C19 C20 C21 119.9(5) ?
C19 C20 H20 120.1 ?
C21 C20 H20 120.1 ?
C20 C21 C16 120.5(5) ?
C20 C21 H21 119.7 ?
C16 C21 H21 119.7 ?

loop_
_geom_bond_atom_site_label_1
_geom_bond_atom_site_label_2
_geom_bond_distance
_geom_bond_publ_flag
O1 C1 1.440(4) y
O1 H1 0.82 ?
O2 C3 1.432(4) y
O2 H2 0.82 ?
O3 C4 1.450(5) y
O3 H3 0.82 ?
O4 C8 1.325(4) y
O4 C7 1.445(4) y
O5 C8 1.221(5) y
O6 C15 1.332(4) y
O6 C2 1.449(4) y
O7 C15 1.208(4) y
C1 C6 1.510(5) ?
C1 C7 1.524(5) ?
C1 C2 1.527(5) ?
C2 C3 1.522(5) ?
C2 H2A 0.98 ?
C3 C4 1.515(5) ?
C3 H3A 0.98 ?
C4 C5 1.482(6) y
C4 H4 0.98 ?
C5 C6 1.321(5) y
C5 H5 0.93 ?
C6 H6 0.93 ?
C7 H7A 0.97 ?
C7 H7B 0.97 ?
C8 C9 1.484(6) ?
C9 C10 1.376(5) ?
C9 C14 1.402(6) ?
C10 C11 1.381(6) ?
C10 H10 0.93 ?
C11 C12 1.388(8) ?
C11 H11 0.93 ?
C12 C13 1.373(7) ?
C12 H12 0.93 ?
C13 C14 1.377(6) ?
C13 H13 0.93 ?
C14 H14 0.93 ?
C15 C16 1.473(5) ?
C16 C17 1.386(6) ?
C16 C21 1.389(6) ?
C17 C18 1.376(6) ?
C17 H17 0.93 ?
C18 C19 1.383(7) ?
C18 H18 0.93 ?
C19 C20 1.374(7) ?
C19 H19 0.93 ?
C20 C21 1.385(6) ?
C20 H20 0.93 ?
C21 H21 0.93 ?

loop_
_geom_hbond_atom_site_label_D
_geom_hbond_atom_site_label_H
_geom_hbond_atom_site_label_A
_geom_hbond_site_symmetry_A
_geom_hbond_distance_DH
_geom_hbond_distance_HA
_geom_hbond_distance_DA
_geom_hbond_angle_DHA
_geom_hbond_publ_flag
O1 H1 O3 1_455 0.82 2.03 2.842(4) 170 yes
O2 H2 O7 1_655 0.82 2.02 2.768(4) 151 yes
O3 H3 O2 4_565 0.82 2.02 2.807(4) 160 yes
C2 H2A O7 1_555 0.98 2.32 2.733(5) 105 yes
C4 H4 O7 4_565 0.98 2.47 3.407(5) 159 yes
C11 H11 O5 3_745 0.93 2.55 3.407(5) 154 yes
C7 H7B Cg1 1_565 0.97 2.80 3.645(4) 146 yes

loop_
_geom_torsion_atom_site_label_1
_geom_torsion_atom_site_label_2
_geom_torsion_atom_site_label_3
_geom_torsion_atom_site_label_4
_geom_torsion
_geom_torsion_publ_flag
C15 O6 C2 C3 -129.9(3) ?
C15 O6 C2 C1 106.8(4) ?
O1 C1 C2 O6 -77.4(4) ?
C6 C1 C2 O6 162.1(3) ?
C7 C1 C2 O6 41.8(4) ?
O1 C1 C2 C3 163.7(3) ?
C6 C1 C2 C3 43.3(4) ?
C7 C1 C2 C3 -77.1(4) ?
O6 C2 C3 O2 60.3(3) ?
C1 C2 C3 O2 -178.7(3) y
O6 C2 C3 C4 -179.0(3) y
C1 C2 C3 C4 -58.0(4) ?
O2 C3 C4 O3 -78.2(4) ?
C2 C3 C4 O3 161.3(3) ?
O2 C3 C4 C5 161.7(3) ?
C2 C3 C4 C5 41.3(4) ?
O3 C4 C5 C6 -136.1(4) ?
C3 C4 C5 C6 -14.3(5) ?
C4 C5 C6 C1 1.2(6) ?
O1 C1 C6 C5 -135.9(4) ?
C7 C1 C6 C5 109.3(4) ?
C2 C1 C6 C5 -15.5(5) ?
C8 O4 C7 C1 171.3(3) ?
O1 C1 C7 O4 46.3(4) ?
C6 C1 C7 O4 163.5(3) ?
C2 C1 C7 O4 -74.9(4) y
C7 O4 C8 O5 -1.4(6) ?
C7 O4 C8 C9 179.0(3) y
O5 C8 C9 C10 -10.5(6) ?
O4 C8 C9 C10 169.1(4) ?
O5 C8 C9 C14 173.0(4) y
O4 C8 C9 C14 -7.5(5) ?
C14 C9 C10 C11 1.8(6) ?
C8 C9 C10 C11 -174.8(4) ?
C9 C10 C11 C12 -0.2(7) ?
C10 C11 C12 C13 -1.6(7) ?
C11 C12 C13 C14 1.8(7) ?
C12 C13 C14 C9 -0.2(7) ?
C10 C9 C14 C13 -1.6(6) ?
C8 C9 C14 C13 175.0(4) ?
C2 O6 C15 O7 7.0(5) ?
C2 O6 C15 C16 -172.8(3) y
O7 C15 C16 C17 175.3(4) y
O6 C15 C16 C17 -4.9(5) ?
O7 C15 C16 C21 -6.6(6) ?
O6 C15 C16 C21 173.3(3) y
C21 C16 C17 C18 -0.6(6) ?
C15 C16 C17 C18 177.5(4) ?
C16 C17 C18 C19 -0.6(6) ?
C17 C18 C19 C20 1.5(7) ?
C18 C19 C20 C21 -1.1(7) ?
C19 C20 C21 C16 -0.2(7) ?
C17 C16 C21 C20 1.0(6) ?
C15 C16 C21 C20 -177.2(4) ?

loop_
_cod_related_entry_id
_cod_related_entry_database
_cod_related_entry_code
1 ChemSpider 21173612
